data_4107372
loop_
_publ_author_name
'Jianhua Cheng'
'Josef Takats'
'Michael J. Ferguson'
'Robert McDonald'

_publ_section_title
;
 Heteroleptic Tm(II) Complexes: One More Success for Trofimenko's
 Scorpionates
;
_journal_name_full 'Journal of the American Chemical Society'
_journal_page_first 1544
_journal_page_last 1545
_journal_paper_doi 10.1021/ja0776273
_journal_volume 130
_journal_year 2008
_chemical_formula_moiety 'C28 H48 B I N6 O Tm'
_chemical_formula_sum 'C28 H48 B I N6 O Tm'
_chemical_formula_weight 791.36
_chemical_name_systematic
; 
 ? 
;
_space_group_IT_number 14
_symmetry_cell_setting monoclinic
_symmetry_space_group_name_Hall '-P 2yn'
_symmetry_space_group_name_H-M 'P 1 21/n 1'
_atom_sites_solution_hydrogens geom
_atom_sites_solution_primary direct
_atom_sites_solution_secondary difmap
_audit_creation_method SHELXL-97
_cell_angle_alpha 90.00
_cell_angle_beta 99.2275(15)
_cell_angle_gamma 90.00
_cell_formula_units_Z 4
_cell_length_a 11.2456(12)
_cell_length_b 16.1839(17)
_cell_length_c 18.494(2)
_cell_measurement_reflns_used 6549
_cell_measurement_temperature 193(2)
_cell_measurement_theta_max 26.37
_cell_measurement_theta_min 2.30
_cell_volume 3322.3(6)
_computing_cell_refinement 'Bruker SAINT (Bruker, 1997)'
_computing_data_collection 'Bruker SMART (Bruker, 1997)'
_computing_data_reduction 'Bruker SAINT (Bruker, 1997)'
_computing_molecular_graphics 'Bruker SHELXTL (Bruker, 1997)'
_computing_publication_material 'Bruker SHELXTL (Bruker, 1997)'
_computing_structure_refinement 'SHELXL-97 (Sheldrick, 1997)'
_computing_structure_solution 'SHELXS-97 (Sheldrick, 1990)'
_diffrn_ambient_temperature 193(2)
_diffrn_detector_area_resol_mean 8.192
_diffrn_measured_fraction_theta_full 0.998
_diffrn_measured_fraction_theta_max 0.998
_diffrn_measurement_device_type 'Bruker PLATFORM diffractometer/SMART 1000 CCD area detector'
_diffrn_measurement_method '\w scans'
_diffrn_radiation_monochromator graphite
_diffrn_radiation_source 'fine-focus sealed tube'
_diffrn_radiation_type MoK\a
_diffrn_radiation_wavelength 0.71073
_diffrn_reflns_av_R_equivalents 0.0337
_diffrn_reflns_av_sigmaI/netI 0.0269
_diffrn_reflns_limit_h_max 14
_diffrn_reflns_limit_h_min -14
_diffrn_reflns_limit_k_max 20
_diffrn_reflns_limit_k_min -20
_diffrn_reflns_limit_l_max 23
_diffrn_reflns_limit_l_min -23
_diffrn_reflns_number 25349
_diffrn_reflns_theta_full 26.38
_diffrn_reflns_theta_max 26.38
_diffrn_reflns_theta_min 1.68
_diffrn_standards_decay_% 0
_diffrn_standards_interval_time 0
_diffrn_standards_number 0
_exptl_absorpt_coefficient_mu 3.629
_exptl_absorpt_correction_T_max 0.4408
_exptl_absorpt_correction_T_min 0.2402
_exptl_absorpt_correction_type multi-scan
_exptl_absorpt_process_details 'SADABS (Sheldrick, 1996)'
_exptl_crystal_colour brown
_exptl_crystal_density_diffrn 1.582
_exptl_crystal_description prism
_exptl_crystal_F_000 1572
_exptl_crystal_size_max 0.55
_exptl_crystal_size_mid 0.52
_exptl_crystal_size_min 0.27
_refine_diff_density_max 1.550
_refine_diff_density_min -1.711
_refine_diff_density_rms 0.114
_refine_ls_extinction_method none
_refine_ls_goodness_of_fit_ref 1.059
_refine_ls_hydrogen_treatment constr
_refine_ls_matrix_type full
_refine_ls_number_parameters 373
_refine_ls_number_reflns 6794
_refine_ls_number_restraints 0
_refine_ls_restrained_S_all 1.059
_refine_ls_R_factor_all 0.0346
_refine_ls_R_factor_gt 0.0292
_refine_ls_shift/su_max 0.001
_refine_ls_shift/su_mean 0.000
_refine_ls_structure_factor_coef Fsqd
_refine_ls_weighting_details 'calc w=1/[\s^2^(Fo^2^)+(0.0415P)^2^+4.4088P] where P=(Fo^2^+2Fc^2^)/3'
_refine_ls_weighting_scheme calc
_refine_ls_wR_factor_gt 0.0730
_refine_ls_wR_factor_ref 0.0777
_reflns_number_gt 6039
_reflns_number_total 6794
_reflns_threshold_expression I>2\s(I)
_cod_data_source_file ja0776273-file003_1.cif
_cod_data_source_block 1
_cod_original_cell_volume 3322.2(6)
_cod_original_sg_symbol_H-M 'P 21/n'
_cod_database_code 4107372

loop_
_symmetry_equiv_pos_as_xyz
'x, y, z'
'-x+1/2, y+1/2, -z+1/2'
'-x, -y, -z'
'x-1/2, -y-1/2, z-1/2'

loop_
_atom_site_label
_atom_site_type_symbol
_atom_site_fract_x
_atom_site_fract_y
_atom_site_fract_z
_atom_site_U_iso_or_equiv
_atom_site_adp_type
_atom_site_occupancy
_atom_site_symmetry_multiplicity
_atom_site_calc_flag
_atom_site_refinement_flags
_atom_site_disorder_assembly
_atom_site_disorder_group
Tm Tm 0.029297(12) 0.430997(9) 0.245096(8) 0.02896(6) Uani 1 1 d . . .
I I -0.20859(2) 0.406927(18) 0.141038(17) 0.05208(9) Uani 1 1 d . . .
O O 0.0601(3) 0.56960(15) 0.19759(15) 0.0430(6) Uani 1 1 d . . .
N11 N 0.2111(2) 0.50119(16) 0.38332(14) 0.0269(5) Uani 1 1 d . . .
N12 N 0.0887(2) 0.50457(16) 0.36059(14) 0.0283(5) Uani 1 1 d . . .
N21 N 0.2179(2) 0.34453(16) 0.38058(14) 0.0264(5) Uani 1 1 d . . .
N22 N 0.1133(2) 0.32253(17) 0.33538(15) 0.0298(6) Uani 1 1 d . . .
N31 N 0.3233(2) 0.42522(16) 0.29072(15) 0.0281(6) Uani 1 1 d . . .
N32 N 0.2392(2) 0.41546(17) 0.22825(15) 0.0293(6) Uani 1 1 d . . .
C13 C 0.0499(3) 0.57273(19) 0.39085(18) 0.0305(7) Uani 1 1 d . . .
C14 C 0.1464(3) 0.6138(2) 0.43150(19) 0.0364(8) Uani 1 1 d . . .
H14 H 0.1435 0.6640 0.4579 0.044 Uiso 1 1 calc R . .
C15 C 0.2467(3) 0.5676(2) 0.42608(19) 0.0326(7) Uani 1 1 d . . .
C16 C 0.3750(4) 0.5834(3) 0.4586(3) 0.0531(11) Uani 1 1 d . . .
H16A H 0.4043 0.5385 0.4923 0.064 Uiso 1 1 calc R . .
H16B H 0.3807 0.6359 0.4854 0.064 Uiso 1 1 calc R . .
H16C H 0.4241 0.5863 0.4194 0.064 Uiso 1 1 calc R . .
C17 C -0.0827(3) 0.5933(2) 0.3829(2) 0.0360(8) Uani 1 1 d . . .
C18 C -0.1306(5) 0.5611(4) 0.4501(3) 0.0747(18) Uani 1 1 d . . .
H18A H -0.1194 0.5011 0.4536 0.090 Uiso 1 1 calc R . .
H18B H -0.2165 0.5741 0.4459 0.090 Uiso 1 1 calc R . .
H18C H -0.0866 0.5874 0.4942 0.090 Uiso 1 1 calc R . .
C19 C -0.1531(4) 0.5516(3) 0.3144(3) 0.0593(12) Uani 1 1 d . . .
H19A H -0.1400 0.4918 0.3175 0.071 Uiso 1 1 calc R . .
H19B H -0.1250 0.5732 0.2706 0.071 Uiso 1 1 calc R . .
H19C H -0.2393 0.5634 0.3116 0.071 Uiso 1 1 calc R . .
C20 C -0.1026(4) 0.6864(3) 0.3758(3) 0.0537(11) Uani 1 1 d . . .
H20A H -0.1890 0.6984 0.3701 0.064 Uiso 1 1 calc R . .
H20B H -0.0706 0.7068 0.3329 0.064 Uiso 1 1 calc R . .
H20C H -0.0609 0.7139 0.4199 0.064 Uiso 1 1 calc R . .
C23 C 0.0784(3) 0.2502(2) 0.3606(2) 0.0335(7) Uani 1 1 d . . .
C24 C 0.1597(3) 0.2258(2) 0.4217(2) 0.0368(8) Uani 1 1 d . . .
H24 H 0.1559 0.1771 0.4500 0.044 Uiso 1 1 calc R . .
C25 C 0.2465(3) 0.2864(2) 0.43276(18) 0.0307(7) Uani 1 1 d . . .
C26 C 0.3553(3) 0.2898(2) 0.4913(2) 0.0414(8) Uani 1 1 d . . .
H26A H 0.4283 0.2846 0.4690 0.050 Uiso 1 1 calc R . .
H26B H 0.3521 0.2444 0.5260 0.050 Uiso 1 1 calc R . .
H26C H 0.3567 0.3427 0.5173 0.050 Uiso 1 1 calc R . .
C27 C -0.0337(3) 0.2064(2) 0.3227(2) 0.0444(9) Uani 1 1 d . . .
C28 C -0.0444(5) 0.1219(3) 0.3583(3) 0.0725(15) Uani 1 1 d . . .
H28A H -0.1162 0.0933 0.3332 0.087 Uiso 1 1 calc R . .
H28B H -0.0513 0.1295 0.4101 0.087 Uiso 1 1 calc R . .
H28C H 0.0274 0.0889 0.3545 0.087 Uiso 1 1 calc R . .
C29 C -0.0261(4) 0.1940(3) 0.2417(3) 0.0597(12) Uani 1 1 d . . .
H29A H -0.0983 0.1651 0.2177 0.072 Uiso 1 1 calc R . .
H29B H 0.0454 0.1611 0.2370 0.072 Uiso 1 1 calc R . .
H29C H -0.0205 0.2479 0.2183 0.072 Uiso 1 1 calc R . .
C30 C -0.1451(4) 0.2586(3) 0.3305(3) 0.0650(13) Uani 1 1 d . . .
H30A H -0.2178 0.2305 0.3061 0.078 Uiso 1 1 calc R . .
H30B H -0.1385 0.3128 0.3080 0.078 Uiso 1 1 calc R . .
H30C H -0.1501 0.2657 0.3826 0.078 Uiso 1 1 calc R . .
C33 C 0.3008(3) 0.4102(2) 0.17188(19) 0.0336(7) Uani 1 1 d . A .
C34 C 0.4235(3) 0.4167(2) 0.1979(2) 0.0390(8) Uani 1 1 d . . .
H34 H 0.4868 0.4149 0.1696 0.047 Uiso 1 1 calc R . .
C35 C 0.4353(3) 0.4262(2) 0.2723(2) 0.0344(7) Uani 1 1 d . . .
C36 C 0.5488(3) 0.4365(3) 0.3262(3) 0.0483(10) Uani 1 1 d . . .
H36A H 0.5504 0.4917 0.3482 0.058 Uiso 1 1 calc R . .
H36B H 0.6186 0.4299 0.3011 0.058 Uiso 1 1 calc R . .
H36C H 0.5518 0.3946 0.3647 0.058 Uiso 1 1 calc R . .
C37 C 0.2392(4) 0.3974(3) 0.0939(2) 0.0427(9) Uani 1 1 d . . .
C38A C 0.3330(9) 0.3775(8) 0.0448(5) 0.073(3) Uani 0.60 1 d P A 1
H38A H 0.3802 0.3292 0.0642 0.087 Uiso 0.60 1 calc PR A 1
H38B H 0.3867 0.4250 0.0436 0.087 Uiso 0.60 1 calc PR A 1
H38C H 0.2920 0.3655 -0.0050 0.087 Uiso 0.60 1 calc PR A 1
C39A C 0.1643(10) 0.4704(6) 0.0652(4) 0.071(3) Uani 0.60 1 d P A 1
H39A H 0.1261 0.4596 0.0146 0.086 Uiso 0.60 1 calc PR A 1
H39B H 0.2158 0.5194 0.0664 0.086 Uiso 0.60 1 calc PR A 1
H39C H 0.1020 0.4799 0.0957 0.086 Uiso 0.60 1 calc PR A 1
C40A C 0.1561(8) 0.3204(5) 0.0919(4) 0.060(2) Uani 0.60 1 d P A 1
H40A H 0.2042 0.2722 0.1105 0.072 Uiso 0.60 1 calc PR A 1
H40B H 0.1175 0.3100 0.0413 0.072 Uiso 0.60 1 calc PR A 1
H40C H 0.0941 0.3305 0.1225 0.072 Uiso 0.60 1 calc PR A 1
C38B C 0.2877(16) 0.3223(9) 0.0636(7) 0.076(4) Uani 0.40 1 d P A 2
H38D H 0.2478 0.3141 0.0130 0.091 Uiso 0.40 1 calc PR A 2
H38E H 0.2730 0.2743 0.0932 0.091 Uiso 0.40 1 calc PR A 2
H38F H 0.3746 0.3288 0.0644 0.091 Uiso 0.40 1 calc PR A 2
C39B C 0.2647(16) 0.4753(8) 0.0485(7) 0.071(4) Uani 0.40 1 d P A 2
H39D H 0.2300 0.5243 0.0683 0.085 Uiso 0.40 1 calc PR A 2
H39E H 0.2280 0.4677 -0.0029 0.085 Uiso 0.40 1 calc PR A 2
H39F H 0.3518 0.4827 0.0516 0.085 Uiso 0.40 1 calc PR A 2
C40B C 0.1044(12) 0.3908(9) 0.0880(6) 0.065(3) Uani 0.40 1 d P A 2
H40D H 0.0732 0.4403 0.1090 0.079 Uiso 0.40 1 calc PR A 2
H40E H 0.0841 0.3418 0.1147 0.079 Uiso 0.40 1 calc PR A 2
H40F H 0.0681 0.3859 0.0363 0.079 Uiso 0.40 1 calc PR A 2
C41 C -0.0146(5) 0.6230(3) 0.1463(3) 0.0591(12) Uani 1 1 d . . .
H41A H -0.1007 0.6086 0.1435 0.071 Uiso 1 1 calc R . .
H41B H 0.0076 0.6182 0.0967 0.071 Uiso 1 1 calc R . .
C42 C 0.0099(5) 0.7094(3) 0.1763(3) 0.0603(12) Uani 1 1 d . . .
H42A H 0.0155 0.7490 0.1361 0.072 Uiso 1 1 calc R . .
H42B H -0.0551 0.7276 0.2030 0.072 Uiso 1 1 calc R . .
C43 C 0.1285(4) 0.7037(3) 0.2275(3) 0.0561(11) Uani 1 1 d . . .
H43A H 0.1878 0.7430 0.2129 0.067 Uiso 1 1 calc R . .
H43B H 0.1177 0.7159 0.2785 0.067 Uiso 1 1 calc R . .
C44 C 0.1691(4) 0.6166(2) 0.2206(2) 0.0442(9) Uani 1 1 d . . .
H44A H 0.2238 0.6126 0.1838 0.053 Uiso 1 1 calc R . .
H44B H 0.2119 0.5961 0.2682 0.053 Uiso 1 1 calc R . .
B B 0.2871(3) 0.4237(2) 0.3670(2) 0.0264(7) Uani 1 1 d . . .
H1B H 0.3630 0.4241 0.4035 0.032 Uiso 1 1 calc R . .

loop_
_atom_site_aniso_label
_atom_site_aniso_U_11
_atom_site_aniso_U_22
_atom_site_aniso_U_33
_atom_site_aniso_U_23
_atom_site_aniso_U_13
_atom_site_aniso_U_12
Tm 0.02441(9) 0.02576(9) 0.03505(9) -0.00127(5) -0.00029(6) -0.00058(5)
I 0.03988(15) 0.04807(16) 0.06117(17) -0.00795(12) -0.01350(12) -0.00323(12)
O 0.0470(16) 0.0302(13) 0.0472(15) 0.0081(11) -0.0071(12) -0.0048(11)
N11 0.0254(13) 0.0255(13) 0.0291(13) -0.0014(10) 0.0017(10) -0.0002(10)
N12 0.0260(13) 0.0252(13) 0.0332(14) 0.0000(11) 0.0030(10) 0.0011(11)
N21 0.0268(13) 0.0212(12) 0.0307(13) 0.0006(10) 0.0033(10) 0.0007(10)
N22 0.0247(13) 0.0263(13) 0.0374(14) 0.0012(11) 0.0022(11) -0.0027(11)
N31 0.0230(13) 0.0272(13) 0.0343(14) 0.0004(11) 0.0048(11) -0.0022(10)
N32 0.0286(14) 0.0293(14) 0.0297(14) -0.0007(11) 0.0038(11) 0.0000(11)
C13 0.0345(18) 0.0261(16) 0.0319(16) 0.0033(12) 0.0085(13) 0.0041(13)
C14 0.046(2) 0.0260(16) 0.0364(18) -0.0049(14) 0.0026(15) 0.0050(15)
C15 0.0332(18) 0.0265(16) 0.0357(17) -0.0001(13) -0.0023(14) -0.0016(13)
C16 0.041(2) 0.039(2) 0.072(3) -0.019(2) -0.015(2) 0.0001(17)
C17 0.0349(18) 0.0312(17) 0.0441(19) 0.0057(15) 0.0131(15) 0.0097(15)
C18 0.064(3) 0.090(4) 0.081(4) 0.043(3) 0.044(3) 0.037(3)
C19 0.031(2) 0.059(3) 0.087(3) -0.018(2) 0.005(2) 0.0054(19)
C20 0.046(2) 0.038(2) 0.077(3) 0.007(2) 0.010(2) 0.0126(18)
C23 0.0316(16) 0.0235(15) 0.0467(19) 0.0008(14) 0.0103(14) -0.0009(13)
C24 0.0405(19) 0.0279(17) 0.0431(19) 0.0072(14) 0.0103(15) -0.0015(14)
C25 0.0320(16) 0.0274(16) 0.0332(16) 0.0023(13) 0.0069(13) 0.0044(13)
C26 0.042(2) 0.040(2) 0.0398(19) 0.0078(16) 0.0012(15) 0.0040(16)
C27 0.0342(18) 0.0304(18) 0.068(3) 0.0030(17) 0.0062(17) -0.0085(15)
C28 0.070(3) 0.040(2) 0.104(4) 0.014(3) 0.002(3) -0.026(2)
C29 0.049(2) 0.055(3) 0.071(3) -0.014(2) -0.006(2) -0.017(2)
C30 0.032(2) 0.061(3) 0.102(4) 0.001(3) 0.011(2) -0.009(2)
C33 0.0393(19) 0.0264(16) 0.0365(18) 0.0002(13) 0.0105(14) 0.0008(14)
C34 0.0344(19) 0.0399(19) 0.047(2) 0.0005(16) 0.0185(16) -0.0021(15)
C35 0.0263(16) 0.0307(17) 0.048(2) 0.0021(14) 0.0108(15) -0.0030(13)
C36 0.0236(18) 0.060(3) 0.061(3) -0.005(2) 0.0069(17) -0.0053(16)
C37 0.052(2) 0.042(2) 0.0347(19) -0.0036(16) 0.0090(16) 0.0035(18)
C38A 0.079(6) 0.101(8) 0.042(4) -0.016(5) 0.024(4) 0.004(6)
C39A 0.112(8) 0.060(5) 0.037(4) 0.002(3) -0.004(4) 0.029(5)
C40A 0.065(5) 0.066(5) 0.046(4) -0.010(4) -0.002(3) -0.015(4)
C38B 0.114(12) 0.068(9) 0.048(7) -0.006(6) 0.017(7) 0.022(9)
C39B 0.104(11) 0.060(8) 0.046(6) 0.014(6) 0.004(7) -0.011(8)
C40B 0.072(8) 0.083(9) 0.035(5) -0.005(6) -0.009(5) -0.008(7)
C41 0.066(3) 0.050(3) 0.055(3) 0.012(2) -0.011(2) 0.009(2)
C42 0.071(3) 0.041(2) 0.071(3) 0.019(2) 0.014(2) 0.008(2)
C43 0.058(3) 0.038(2) 0.076(3) 0.001(2) 0.024(2) -0.0108(19)
C44 0.048(2) 0.0342(19) 0.049(2) 0.0064(16) 0.0040(17) -0.0098(17)
B 0.0199(16) 0.0255(17) 0.0345(18) 0.0052(14) 0.0068(13) 0.0042(13)

loop_
_atom_type_symbol
_atom_type_description
_atom_type_scat_dispersion_real
_atom_type_scat_dispersion_imag
_atom_type_scat_source
C C 0.0033 0.0016 'International Tables Vol C Tables 4.2.6.8 and 6.1.1.4'
H H 0.0000 0.0000 'International Tables Vol C Tables 4.2.6.8 and 6.1.1.4'
B B 0.0013 0.0007 'International Tables Vol C Tables 4.2.6.8 and 6.1.1.4'
N N 0.0061 0.0033 'International Tables Vol C Tables 4.2.6.8 and 6.1.1.4'
O O 0.0106 0.0060 'International Tables Vol C Tables 4.2.6.8 and 6.1.1.4'
I I -0.4742 1.8119 'International Tables Vol C Tables 4.2.6.8 and 6.1.1.4'
Tm Tm -0.3139 5.2483 'International Tables Vol C Tables 4.2.6.8 and 6.1.1.4'

loop_
_geom_angle_atom_site_label_1
_geom_angle_atom_site_label_2
_geom_angle_atom_site_label_3
_geom_angle
N12 Tm N32 91.57(9)
N12 Tm O 80.39(9)
N32 Tm O 81.58(10)
N12 Tm N22 74.78(9)
N32 Tm N22 75.14(9)
O Tm N22 145.15(9)
N12 Tm I 134.49(6)
N32 Tm I 132.22(6)
O Tm I 92.90(6)
N22 Tm I 121.95(6)
C44 O C41 104.7(3)
C44 O Tm 122.5(2)
C41 O Tm 132.8(3)
C15 N11 N12 109.5(3)
C15 N11 B 128.7(3)
N12 N11 B 121.4(2)
C13 N12 N11 106.4(3)
C13 N12 Tm 134.8(2)
N11 N12 Tm 111.58(18)
C25 N21 N22 109.7(3)
C25 N21 B 128.9(3)
N22 N21 B 121.4(3)
C23 N22 N21 106.5(3)
C23 N22 Tm 138.1(2)
N21 N22 Tm 114.74(18)
C35 N31 N32 109.3(3)
C35 N31 B 128.8(3)
N32 N31 B 121.5(3)
C33 N32 N31 106.7(3)
C33 N32 Tm 137.3(2)
N31 N32 Tm 115.35(19)
N12 C13 C14 110.0(3)
N12 C13 C17 121.5(3)
C14 C13 C17 128.4(3)
C15 C14 C13 106.3(3)
N11 C15 C14 107.8(3)
N11 C15 C16 123.2(3)
C14 C15 C16 129.1(3)
C13 C17 C18 108.5(3)
C13 C17 C20 110.7(3)
C18 C17 C20 110.0(4)
C13 C17 C19 110.7(3)
C18 C17 C19 108.6(4)
C20 C17 C19 108.3(4)
N22 C23 C24 109.8(3)
N22 C23 C27 121.0(3)
C24 C23 C27 129.2(3)
C25 C24 C23 106.1(3)
N21 C25 C24 107.9(3)
N21 C25 C26 124.3(3)
C24 C25 C26 127.7(3)
C23 C27 C29 110.0(3)
C23 C27 C28 109.6(4)
C29 C27 C28 109.0(4)
C23 C27 C30 109.2(3)
C29 C27 C30 109.9(4)
C28 C27 C30 109.2(4)
N32 C33 C34 109.4(3)
N32 C33 C37 122.3(3)
C34 C33 C37 128.2(3)
C35 C34 C33 106.7(3)
N31 C35 C34 107.9(3)
N31 C35 C36 124.1(3)
C34 C35 C36 128.0(3)
C38B C37 C40B 110.1(9)
C38B C37 C33 109.6(6)
C39A C37 C33 112.0(4)
C40B C37 C33 112.4(5)
C39A C37 C38A 110.9(6)
C33 C37 C38A 109.9(5)
C39A C37 C40A 108.7(6)
C33 C37 C40A 108.4(4)
C38A C37 C40A 106.6(6)
C38B C37 C39B 110.4(9)
C40B C37 C39B 106.6(9)
C33 C37 C39B 107.8(6)
O C41 C42 105.0(4)
C43 C42 C41 105.3(4)
C44 C43 C42 104.8(4)
O C44 C43 105.4(3)
N31 B N21 112.3(3)
N31 B N11 113.4(3)
N21 B N11 109.1(2)

loop_
_geom_bond_atom_site_label_1
_geom_bond_atom_site_label_2
_geom_bond_distance
Tm N12 2.443(3)
Tm N32 2.443(3)
Tm O 2.454(2)
Tm N22 2.501(3)
Tm I 3.0595(4)
O C44 1.447(5)
O C41 1.448(5)
N11 C15 1.356(4)
N11 N12 1.375(4)
N11 B 1.574(4)
N12 C13 1.341(4)
N21 C25 1.350(4)
N21 N22 1.376(4)
N21 B 1.540(4)
N22 C23 1.341(4)
N31 C35 1.356(4)
N31 N32 1.380(4)
N31 B 1.531(4)
N32 C33 1.344(4)
C13 C14 1.387(5)
C13 C17 1.512(5)
C14 C15 1.371(5)
C15 C16 1.493(5)
C17 C18 1.524(5)
C17 C20 1.526(5)
C17 C19 1.537(6)
C23 C24 1.392(5)
C23 C27 1.517(5)
C24 C25 1.376(5)
C25 C26 1.499(5)
C27 C29 1.527(6)
C27 C28 1.532(6)
C27 C30 1.537(6)
C33 C34 1.390(5)
C33 C37 1.511(5)
C34 C35 1.369(5)
C35 C36 1.498(5)
C37 C38B 1.478(13)
C37 C39A 1.498(9)
C37 C40B 1.507(14)
C37 C38A 1.532(9)
C37 C40A 1.554(9)
C37 C39B 1.568(12)
C41 C42 1.514(7)
C42 C43 1.510(7)
C43 C44 1.493(6)

loop_
_geom_torsion_atom_site_label_1
_geom_torsion_atom_site_label_2
_geom_torsion_atom_site_label_3
_geom_torsion_atom_site_label_4
_geom_torsion
N12 Tm O C44 51.0(3)
N32 Tm O C44 -42.1(3)
N22 Tm O C44 6.2(4)
I Tm O C44 -174.3(3)
N12 Tm O C41 -127.9(4)
N32 Tm O C41 139.0(4)
N22 Tm O C41 -172.7(3)
I Tm O C41 6.8(4)
C15 N11 N12 C13 -1.0(3)
B N11 N12 C13 172.3(3)
C15 N11 N12 Tm 153.9(2)
B N11 N12 Tm -32.8(3)
N32 Tm N12 C13 135.3(3)
O Tm N12 C13 54.1(3)
N22 Tm N12 C13 -150.6(3)
I Tm N12 C13 -30.5(3)
N32 Tm N12 N11 -9.8(2)
O Tm N12 N11 -90.9(2)
N22 Tm N12 N11 64.38(19)
I Tm N12 N11 -175.53(14)
C25 N21 N22 C23 0.0(3)
B N21 N22 C23 178.1(3)
C25 N21 N22 Tm 172.2(2)
B N21 N22 Tm -9.7(3)
N12 Tm N22 C23 125.1(3)
N32 Tm N22 C23 -139.1(3)
O Tm N22 C23 171.2(3)
I Tm N22 C23 -8.2(4)
N12 Tm N22 N21 -43.6(2)
N32 Tm N22 N21 52.2(2)
O Tm N22 N21 2.5(3)
I Tm N22 N21 -176.93(17)
C35 N31 N32 C33 0.2(3)
B N31 N32 C33 -173.0(3)
C35 N31 N32 Tm -171.8(2)
B N31 N32 Tm 14.9(3)
N12 Tm N32 C33 -149.7(3)
O Tm N32 C33 -69.7(3)
N22 Tm N32 C33 136.5(3)
I Tm N32 C33 16.6(4)
N12 Tm N32 N31 19.0(2)
O Tm N32 N31 99.0(2)
N22 Tm N32 N31 -54.8(2)
I Tm N32 N31 -174.69(16)
N11 N12 C13 C14 1.1(4)
Tm N12 C13 C14 -145.1(3)
N11 N12 C13 C17 -175.1(3)
Tm N12 C13 C17 38.7(5)
N12 C13 C14 C15 -0.8(4)
C17 C13 C14 C15 175.0(3)
N12 N11 C15 C14 0.5(4)
B N11 C15 C14 -172.1(3)
N12 N11 C15 C16 -178.8(4)
B N11 C15 C16 8.5(6)
C13 C14 C15 N11 0.2(4)
C13 C14 C15 C16 179.4(4)
N12 C13 C17 C18 95.3(4)
C14 C13 C17 C18 -80.1(5)
N12 C13 C17 C20 -143.9(4)
C14 C13 C17 C20 40.6(5)
N12 C13 C17 C19 -23.8(5)
C14 C13 C17 C19 160.8(4)
N21 N22 C23 C24 0.1(4)
Tm N22 C23 C24 -169.2(2)
N21 N22 C23 C27 -178.9(3)
Tm N22 C23 C27 11.8(5)
N22 C23 C24 C25 -0.2(4)
C27 C23 C24 C25 178.7(4)
N22 N21 C25 C24 -0.1(4)
B N21 C25 C24 -178.0(3)
N22 N21 C25 C26 179.7(3)
B N21 C25 C26 1.8(5)
C23 C24 C25 N21 0.2(4)
C23 C24 C25 C26 -179.6(3)
N22 C23 C27 C29 54.5(5)
C24 C23 C27 C29 -124.2(4)
N22 C23 C27 C28 174.3(4)
C24 C23 C27 C28 -4.4(6)
N22 C23 C27 C30 -66.2(5)
C24 C23 C27 C30 115.1(4)
N31 N32 C33 C34 -0.1(4)
Tm N32 C33 C34 169.3(3)
N31 N32 C33 C37 178.7(3)
Tm N32 C33 C37 -11.9(5)
N32 C33 C34 C35 -0.1(4)
C37 C33 C34 C35 -178.8(3)
N32 N31 C35 C34 -0.3(4)
B N31 C35 C34 172.3(3)
N32 N31 C35 C36 179.5(3)
B N31 C35 C36 -7.9(5)
C33 C34 C35 N31 0.3(4)
C33 C34 C35 C36 -179.5(4)
N32 C33 C37 C38B -123.1(8)
C34 C33 C37 C38B 55.4(9)
N32 C33 C37 C39A 67.0(7)
C34 C33 C37 C39A -114.5(6)
N32 C33 C37 C40B -0.4(8)
C34 C33 C37 C40B 178.1(7)
N32 C33 C37 C38A -169.2(6)
C34 C33 C37 C38A 9.3(7)
N32 C33 C37 C40A -53.0(6)
C34 C33 C37 C40A 125.5(5)
N32 C33 C37 C39B 116.8(8)
C34 C33 C37 C39B -64.7(8)
C44 O C41 C42 -36.1(5)
Tm O C41 C42 142.9(3)
O C41 C42 C43 19.7(5)
C41 C42 C43 C44 3.4(5)
C41 O C44 C43 38.7(4)
Tm O C44 C43 -140.5(3)
C42 C43 C44 O -25.5(4)
C35 N31 B N21 -116.9(3)
N32 N31 B N21 54.9(4)
C35 N31 B N11 118.7(3)
N32 N31 B N11 -69.4(4)
C25 N21 B N31 120.3(3)
N22 N21 B N31 -57.3(4)
C25 N21 B N11 -113.1(3)
N22 N21 B N11 69.3(4)
C15 N11 B N31 -104.5(4)
N12 N11 B N31 83.6(3)
C15 N11 B N21 129.5(3)
N12 N11 B N21 -42.4(4)
